data_7215159
loop_
_publ_author_name
'Khavasi, Hamid Reza'
'Tahrani, Alireza Azhdari'

_publ_section_title
;
 The role of secondary bonding on supramolecular assembly of coordination
 compounds: diversity of coordination modes and supramolecular structures
;
_journal_issue 29
_journal_name_full CrystEngComm
_journal_page_first 5799
_journal_paper_doi 10.1039/c3ce40433a
_journal_volume 15
_journal_year 2013
_chemical_formula_sum 'C22 H16 Br4 Hg N6 O2'
_chemical_formula_weight 916.60
_chemical_name_systematic
;
?
;
_space_group_IT_number 14
_symmetry_cell_setting monoclinic
_symmetry_space_group_name_Hall '-P 2yn'
_symmetry_space_group_name_H-M 'P 1 21/n 1'
_atom_sites_solution_hydrogens geom
_atom_sites_solution_primary direct
_atom_sites_solution_secondary difmap
_audit_creation_method SHELXL-97
_cell_angle_alpha 90.00
_cell_angle_beta 90.99(2)
_cell_angle_gamma 90.00
_cell_formula_units_Z 2
_cell_length_a 15.139(4)
_cell_length_b 4.0242(7)
_cell_length_c 20.829(5)
_cell_measurement_reflns_used 9518
_cell_measurement_temperature 298(2)
_cell_measurement_theta_max 29.39
_cell_measurement_theta_min 2.69
_cell_volume 1268.8(5)
_computing_cell_refinement 'X-Area 1.31 (Stoe & Cie GmbH, 2005)'
_computing_data_collection 'X-Area 1.31 (Stoe & Cie GmbH, 2005)'
_computing_data_reduction 'X-Area 1.31 (Stoe & Cie GmbH, 2005)'
_computing_molecular_graphics 'ORTEP-3 for Windows (Farrugia, 1997)'
_computing_publication_material 'WinGX (Farrugia, 1999)'
_computing_structure_refinement 'SHELXL-97 (Sheldrick, 1997)'
_computing_structure_solution 'SHELXS-97 (Sheldrick, 1990)'
_diffrn_ambient_temperature 298(2)
_diffrn_detector_area_resol_mean '0.15 mm'
_diffrn_measured_fraction_theta_full 0.974
_diffrn_measured_fraction_theta_max 0.974
_diffrn_measurement_device_type 'STOE IPDS II'
_diffrn_measurement_method 'rotation method'
_diffrn_radiation_monochromator graphite
_diffrn_radiation_source 'fine-focus sealed tube'
_diffrn_radiation_type MoK\a
_diffrn_radiation_wavelength 0.71073
_diffrn_reflns_av_R_equivalents 0.1653
_diffrn_reflns_av_sigmaI/netI 0.1306
_diffrn_reflns_limit_h_max 20
_diffrn_reflns_limit_h_min -20
_diffrn_reflns_limit_k_max 5
_diffrn_reflns_limit_k_min -5
_diffrn_reflns_limit_l_max 28
_diffrn_reflns_limit_l_min -28
_diffrn_reflns_number 9518
_diffrn_reflns_theta_full 29.39
_diffrn_reflns_theta_max 29.39
_diffrn_reflns_theta_min 2.69
_diffrn_standards_number 0
_exptl_absorpt_coefficient_mu 12.397
_exptl_absorpt_correction_T_max 0.611
_exptl_absorpt_correction_T_min 0.415
_exptl_absorpt_correction_type numerical
_exptl_absorpt_process_details 'shape of crystal determined optically'
_exptl_crystal_colour Colorless
_exptl_crystal_density_diffrn 2.399
_exptl_crystal_density_method 'not measured'
_exptl_crystal_description Needle
_exptl_crystal_F_000 852
_exptl_crystal_size_max 0.50
_exptl_crystal_size_mid 0.06
_exptl_crystal_size_min 0.04
_refine_diff_density_max 1.313
_refine_diff_density_min -1.754
_refine_diff_density_rms 0.324
_refine_ls_extinction_method none
_refine_ls_goodness_of_fit_ref 0.952
_refine_ls_hydrogen_treatment constr
_refine_ls_matrix_type full
_refine_ls_number_parameters 160
_refine_ls_number_reflns 3424
_refine_ls_number_restraints 0
_refine_ls_restrained_S_all 0.952
_refine_ls_R_factor_all 0.1037
_refine_ls_R_factor_gt 0.0618
_refine_ls_shift/su_max 0.004
_refine_ls_shift/su_mean 0.000
_refine_ls_structure_factor_coef Fsqd
_refine_ls_weighting_details 'calc w=1/[\s^2^(Fo^2^)+(0.1109P)^2^+0.0000P] where P=(Fo^2^+2Fc^2^)/3'
_refine_ls_weighting_scheme calc
_refine_ls_wR_factor_gt 0.1583
_refine_ls_wR_factor_ref 0.1965
_reflns_number_gt 2101
_reflns_number_total 3424
_reflns_threshold_expression >2sigma(I)
_cod_data_source_file c3ce40433a.cif
_cod_data_source_block c:\determination\solution\d56\khd56
_cod_depositor_comments
;
The following automatic conversions were performed:

'_symmetry_cell_setting' value 'Monoclinic' changed to 'monoclinic'
according to
/usr/data/users/saulius/automatic-downloads/retrospective/RSC/lib/dictionaries/cif_core.dic
dictionary named 'cif_core.dic' version 2.4.2 from 2011-04-26.

Automatic conversion script
Id: cif_fix_values 2281 2013-09-26 08:29:07Z andrius 
;
_cod_original_sg_symbol_H-M P21/n
_cod_original_formula_sum 'C22 H16 Br4 Hg1 N6 O2'
_cod_database_code 7215159

loop_
_symmetry_equiv_pos_as_xyz
'x, y, z'
'-x+1/2, y+1/2, -z+1/2'
'-x, -y, -z'
'x-1/2, -y-1/2, z-1/2'

loop_
_atom_site_label
_atom_site_type_symbol
_atom_site_fract_x
_atom_site_fract_y
_atom_site_fract_z
_atom_site_U_iso_or_equiv
_atom_site_adp_type
_atom_site_occupancy
_atom_site_symmetry_multiplicity
_atom_site_calc_flag
_atom_site_refinement_flags
C1 C 0.1932(8) 0.270(4) 0.1801(6) 0.062(4) Uani 1 1 d .
H1 H 0.1832 0.3809 0.2184 0.074 Uiso 1 1 calc R
C2 C 0.1248(7) 0.217(4) 0.1402(5) 0.053(3) Uani 1 1 d .
H2 H 0.0688 0.2880 0.1516 0.063 Uiso 1 1 calc R
C3 C 0.2197(7) -0.043(3) 0.0725(5) 0.046(3) Uani 1 1 d .
H3 H 0.2299 -0.1581 0.0347 0.055 Uiso 1 1 calc R
C4 C 0.2871(7) 0.012(3) 0.1125(5) 0.045(2) Uani 1 1 d .
C5 C 0.3781(7) -0.109(3) 0.0953(5) 0.047(2) Uani 1 1 d .
C6 C 0.5328(7) -0.058(3) 0.1336(6) 0.047(3) Uani 1 1 d .
C7 C 0.5845(7) 0.053(3) 0.1867(6) 0.051(3) Uani 1 1 d .
C8 C 0.6786(7) 0.011(4) 0.1893(6) 0.053(3) Uani 1 1 d .
H8 H 0.7120 0.0842 0.2243 0.064 Uiso 1 1 calc R
C9 C 0.7172(9) -0.142(4) 0.1386(9) 0.085(6) Uani 1 1 d .
H9 H 0.7781 -0.1713 0.1388 0.102 Uiso 1 1 calc R
C10 C 0.6628(8) -0.262(4) 0.0824(6) 0.057(3) Uani 1 1 d .
H10 H 0.6887 -0.3635 0.0473 0.068 Uiso 1 1 calc R
C11 C 0.5759(7) -0.217(3) 0.0850(5) 0.049(3) Uani 1 1 d .
H11 H 0.5416 -0.2999 0.0512 0.059 Uiso 1 1 calc R
N1 N 0.2744(6) 0.173(3) 0.1677(5) 0.053(2) Uani 1 1 d .
N2 N 0.1357(6) 0.063(3) 0.0846(5) 0.055(3) Uani 1 1 d .
N3 N 0.4419(6) -0.003(3) 0.1386(5) 0.052(2) Uani 1 1 d .
H3B H 0.4244 0.1052 0.1716 0.063 Uiso 1 1 calc R
O1 O 0.3885(6) -0.300(3) 0.0515(5) 0.068(3) Uani 1 1 d .
Hg1 Hg 0.0000 0.0000 0.0000 0.0484(2) Uani 1 2 d S
Br1 Br -0.08932(7) 0.3779(3) 0.06722(6) 0.0506(3) Uani 1 1 d .
Br2 Br 0.53267(8) 0.2643(4) 0.25808(6) 0.0580(3) Uani 1 1 d .

loop_
_atom_site_aniso_label
_atom_site_aniso_U_11
_atom_site_aniso_U_22
_atom_site_aniso_U_33
_atom_site_aniso_U_23
_atom_site_aniso_U_13
_atom_site_aniso_U_12
C1 0.049(6) 0.096(11) 0.040(6) -0.013(6) -0.006(5) 0.006(6)
C2 0.045(5) 0.082(9) 0.031(5) -0.004(5) -0.013(4) 0.012(5)
C3 0.046(5) 0.053(8) 0.038(5) -0.008(5) -0.008(4) 0.004(4)
C4 0.043(5) 0.055(7) 0.038(5) -0.005(5) 0.000(4) 0.002(5)
C5 0.040(5) 0.056(7) 0.045(6) 0.000(5) -0.008(4) 0.003(5)
C6 0.043(5) 0.046(7) 0.052(6) 0.002(5) -0.007(4) 0.002(4)
C7 0.043(5) 0.040(7) 0.069(8) 0.005(5) 0.007(5) 0.000(4)
C8 0.043(5) 0.076(8) 0.041(5) 0.014(6) -0.017(4) -0.003(5)
C9 0.054(7) 0.059(9) 0.144(16) 0.019(10) 0.053(9) 0.014(7)
C10 0.060(7) 0.069(9) 0.042(6) 0.012(6) 0.004(5) 0.007(6)
C11 0.043(5) 0.066(8) 0.039(5) 0.002(5) -0.004(4) 0.003(5)
N1 0.048(5) 0.067(7) 0.046(5) -0.009(5) -0.005(4) 0.002(5)
N2 0.036(4) 0.059(7) 0.069(6) -0.003(5) 0.005(4) 0.001(4)
N3 0.046(5) 0.063(6) 0.048(5) 0.002(5) 0.001(4) 0.011(4)
O1 0.052(4) 0.081(7) 0.072(6) -0.024(6) -0.006(4) 0.013(4)
Hg1 0.0415(3) 0.0455(4) 0.0581(4) -0.0109(3) 0.0001(2) 0.0087(2)
Br1 0.0425(5) 0.0477(6) 0.0620(7) -0.0094(5) 0.0074(4) 0.0057(4)
Br2 0.0638(7) 0.0607(8) 0.0496(6) -0.0049(6) 0.0027(5) -0.0037(6)

loop_
_atom_type_symbol
_atom_type_description
_atom_type_scat_dispersion_real
_atom_type_scat_dispersion_imag
_atom_type_scat_source
C C 0.0033 0.0016 'International Tables Vol C Tables 4.2.6.8 and 6.1.1.4'
H H 0.0000 0.0000 'International Tables Vol C Tables 4.2.6.8 and 6.1.1.4'
N N 0.0061 0.0033 'International Tables Vol C Tables 4.2.6.8 and 6.1.1.4'
O O 0.0106 0.0060 'International Tables Vol C Tables 4.2.6.8 and 6.1.1.4'
Hg Hg -2.3894 9.2266 'International Tables Vol C Tables 4.2.6.8 and 6.1.1.4'
Br Br -0.2901 2.4595 'International Tables Vol C Tables 4.2.6.8 and 6.1.1.4'

loop_
_geom_angle_atom_site_label_1
_geom_angle_atom_site_label_2
_geom_angle_atom_site_label_3
_geom_angle
_geom_angle_site_symmetry_1
_geom_angle_site_symmetry_3
N1 C1 C2 123.1(12) . .
N1 C1 H1 118.4 . .
C2 C1 H1 118.4 . .
N2 C2 C1 120.9(11) . .
N2 C2 H2 119.6 . .
C1 C2 H2 119.6 . .
C4 C3 N2 122.7(10) . .
C4 C3 H3 118.6 . .
N2 C3 H3 118.6 . .
C3 C4 N1 120.1(10) . .
C3 C4 C5 119.5(10) . .
N1 C4 C5 120.4(10) . .
O1 C5 N3 126.3(10) . .
O1 C5 C4 121.1(10) . .
N3 C5 C4 112.2(10) . .
C11 C6 N3 127.5(10) . .
C11 C6 C7 117.4(10) . .
N3 C6 C7 115.1(10) . .
C6 C7 C8 121.8(11) . .
C6 C7 Br2 121.5(8) . .
C8 C7 Br2 116.6(9) . .
C9 C8 C7 117.6(12) . .
C9 C8 H8 121.2 . .
C7 C8 H8 121.2 . .
C8 C9 C10 120.9(11) . .
C8 C9 H9 119.6 . .
C10 C9 H9 119.6 . .
C11 C10 C9 117.0(11) . .
C11 C10 H10 121.5 . .
C9 C10 H10 121.5 . .
C10 C11 C6 125.2(11) . .
C10 C11 H11 117.4 . .
C6 C11 H11 117.4 . .
C1 N1 C4 117.3(10) . .
C2 N2 C3 115.8(10) . .
C2 N2 Hg1 120.7(7) . .
C3 N2 Hg1 123.4(8) . .
C5 N3 C6 125.6(10) . .
C5 N3 H3B 117.2 . .
C6 N3 H3B 117.2 . .
Br1 Hg1 Br1 180.0 . 3
Br1 Hg1 N2 90.6(2) . 3
Br1 Hg1 N2 89.4(2) 3 3
Br1 Hg1 N2 89.4(2) . .
Br1 Hg1 N2 90.6(2) 3 .
N2 Hg1 N2 179.999(1) 3 .

loop_
_geom_bond_atom_site_label_1
_geom_bond_atom_site_label_2
_geom_bond_distance
_geom_bond_site_symmetry_2
C1 N1 1.320(15) .
C1 C2 1.333(15) .
C1 H1 0.9300 .
C2 N2 1.326(15) .
C2 H2 0.9300 .
C3 C4 1.324(15) .
C3 N2 1.369(14) .
C3 H3 0.9300 .
C4 N1 1.336(15) .
C4 C5 1.510(15) .
C5 O1 1.206(15) .
C5 N3 1.379(15) .
C6 C11 1.373(17) .
C6 N3 1.399(14) .
C6 C7 1.415(18) .
C7 C8 1.435(15) .
C7 Br2 1.895(13) .
C8 C9 1.36(2) .
C8 H8 0.9300 .
C9 C10 1.50(2) .
C9 H9 0.9300 .
C10 C11 1.331(16) .
C10 H10 0.9300 .
C11 H11 0.9300 .
N2 Hg1 2.695(10) .
N3 H3B 0.8600 .
Hg1 Br1 2.4832(12) .
Hg1 Br1 2.4832(12) 3
Hg1 N2 2.695(10) 3

loop_
_geom_torsion_atom_site_label_1
_geom_torsion_atom_site_label_2
_geom_torsion_atom_site_label_3
_geom_torsion_atom_site_label_4
_geom_torsion
_geom_torsion_site_symmetry_4
N1 C1 C2 N2 -1(2) .
N2 C3 C4 N1 1.0(19) .
N2 C3 C4 C5 -179.2(12) .
C3 C4 C5 O1 -12.3(19) .
N1 C4 C5 O1 167.4(13) .
C3 C4 C5 N3 174.0(12) .
N1 C4 C5 N3 -6.3(17) .
C11 C6 C7 C8 1.6(18) .
N3 C6 C7 C8 178.9(11) .
C11 C6 C7 Br2 -178.1(9) .
N3 C6 C7 Br2 -0.7(15) .
C6 C7 C8 C9 0.1(19) .
Br2 C7 C8 C9 179.8(10) .
C7 C8 C9 C10 0(2) .
C8 C9 C10 C11 -1(2) .
C9 C10 C11 C6 3(2) .
N3 C6 C11 C10 179.9(13) .
C7 C6 C11 C10 -3(2) .
C2 C1 N1 C4 0(2) .
C3 C4 N1 C1 0.2(19) .
C5 C4 N1 C1 -179.5(13) .
C1 C2 N2 C3 2(2) .
C1 C2 N2 Hg1 -175.0(11) .
C4 C3 N2 C2 -2.1(18) .
C4 C3 N2 Hg1 174.7(9) .
O1 C5 N3 C6 11(2) .
C4 C5 N3 C6 -175.9(11) .
C11 C6 N3 C5 1(2) .
C7 C6 N3 C5 -175.5(12) .
C2 N2 Hg1 Br1 8.7(10) .
C3 N2 Hg1 Br1 -168.0(9) .
C2 N2 Hg1 Br1 -171.3(10) 3
C3 N2 Hg1 Br1 12.0(9) 3
C2 N2 Hg1 N2 -39.8(16) 3
C3 N2 Hg1 N2 143.6(7) 3
